data_4514916
loop_
_publ_author_name
'Vyhivskyi, Oleksandr'
'Dlin, Egor A.'
'Finko, Alexander V.'
'Stepanova, Saiyyna P.'
'Ivanenkov, Yan A.'
'Skvortsov, Dmitry A.'
'Mironov, Andrei V.'
'Zyk, Nikolay V.'
'Majouga, Alexander G.'
'Beloglazkina, Elena K.'

_publ_section_title
;
 Copper-Promoted C-Se Cross-Coupling of 2-Selenohydantoins with
 Arylboronic Acids in an Open Flask.
;
_journal_issue 6
_journal_name_full 'ACS combinatorial science'
_journal_page_first 456
_journal_page_last 464
_journal_paper_doi 10.1021/acscombsci.9b00021
_journal_volume 21
_journal_year 2019
_chemical_formula_sum 'C26 H24 N2 O3 Se'
_chemical_formula_weight 491.4
_space_group_IT_number 2
_space_group_name_Hall '-P 1'
_space_group_name_H-M_alt 'P -1'
_symmetry_cell_setting triclinic
_symmetry_space_group_name_Hall '-P 1'
_symmetry_space_group_name_H-M 'P -1'
_cell_angle_alpha 102.737(2)
_cell_angle_beta 102.286(2)
_cell_angle_gamma 100.664(4)
_cell_formula_units_Z 2
_cell_length_a 7.6852(2)
_cell_length_b 10.0944(2)
_cell_length_c 15.8894(3)
_cell_measurement_reflns_used 12262
_cell_measurement_temperature 295
_cell_measurement_theta_max 72.70
_cell_measurement_theta_min 4.63
_cell_volume 1139.46(5)
_computing_publication_material 'Jana2000 (Petricek, Dusek & Palatinus, 2000)'
_computing_structure_refinement 'Jana2000 (Petricek, Dusek & Palatinus, 2000)'
_diffrn_ambient_temperature 295
_diffrn_measured_fraction_theta_full 0.95
_diffrn_measurement_device_type 'STOE STADI VARI PILATUS 100K'
_diffrn_measurement_method \w
_diffrn_radiation_source 'sealed tube'
_diffrn_radiation_type 'Cu K\a'
_diffrn_radiation_wavelength 1.54178
_diffrn_reflns_av_R_equivalents 0.0366
_diffrn_reflns_av_sigmaI/netI 0.0226
_diffrn_reflns_limit_h_max 9
_diffrn_reflns_limit_h_min -5
_diffrn_reflns_limit_k_max 12
_diffrn_reflns_limit_k_min -11
_diffrn_reflns_limit_l_max 18
_diffrn_reflns_limit_l_min -19
_diffrn_reflns_number 13088
_diffrn_reflns_theta_full 72.30
_diffrn_reflns_theta_max 72.89
_diffrn_reflns_theta_min 4.63
_diffrn_standards_decay_% 0
_diffrn_standards_interval_time 0
_diffrn_standards_number 0
_exptl_absorpt_coefficient_mu 2.477
_exptl_absorpt_correction_T_max 0.525
_exptl_absorpt_correction_T_min 0.485
_exptl_absorpt_correction_type multi-scan
_exptl_crystal_colour yellow
_exptl_crystal_density_diffrn 1.43191
_exptl_crystal_description needle
_exptl_crystal_F_000 504
_refine_diff_density_max 0.24
_refine_diff_density_min -0.29
_refine_ls_extinction_coef 744(251)
_refine_ls_extinction_method 'B-C type 1 Gaussian isotropic (Becker & Coppens, 1974)'
_refine_ls_goodness_of_fit_gt 1.11
_refine_ls_goodness_of_fit_ref 1.11
_refine_ls_number_parameters 299
_refine_ls_number_reflns 3272
_refine_ls_R_factor_all 0.0410
_refine_ls_R_factor_gt 0.0410
_refine_ls_shift/su_max 0.0068
_refine_ls_shift/su_mean 0.0001
_refine_ls_structure_factor_coef F
_refine_ls_weighting_details w=1/(\s^2^(F)+0.002025F^2^)
_refine_ls_weighting_scheme sigma
_refine_ls_wR_factor_gt 0.0588
_refine_ls_wR_factor_ref 0.0588
_reflns_number_gt 3272
_reflns_number_total 4304
_reflns_threshold_expression I>3\s(I)
_cod_data_source_file co9b00021_si_002.cif
_cod_data_source_block (I)
_cod_original_formula_sum 'C26 H24 N2 O3 Se1'
_cod_database_code 4514916

loop_
_symmetry_equiv_pos_site_id
_symmetry_equiv_pos_as_xyz
1 x,y,z
2 -x,-y,-z

loop_
_atom_site_label
_atom_site_type_symbol
_atom_site_fract_x
_atom_site_fract_y
_atom_site_fract_z
_atom_site_adp_type
_atom_site_U_iso_or_equiv
_atom_site_symmetry_multiplicity
_atom_site_occupancy
_atom_site_calc_flag
Se1 Se -0.32410(5) 0.07695(4) 0.18152(2) Uani 0.06566(18) 2 1 d
C1 C -0.1338(4) 0.0505(3) 0.26879(19) Uani 0.0462(10) 2 1 d
N1 N -0.0263(3) -0.0323(3) 0.25815(16) Uani 0.0471(9) 2 1 d
C2 C 0.0902(4) -0.0091(3) 0.34419(18) Uani 0.0433(10) 2 1 d
C3 C 0.0428(4) 0.0995(3) 0.40917(18) Uani 0.0444(10) 2 1 d
O1 O 0.1127(4) 0.1547(2) 0.48814(14) Uani 0.0623(9) 2 1 d
N2 N -0.1070(3) 0.1290(2) 0.35592(16) Uani 0.0451(8) 2 1 d
C4 C -0.1933(4) 0.2400(3) 0.38102(18) Uani 0.0427(10) 2 1 d
C5 C -0.3655(4) 0.2118(3) 0.3958(2) Uani 0.0548(12) 2 1 d
C6 C -0.4535(5) 0.3186(4) 0.4146(2) Uani 0.0606(13) 2 1 d
C7 C -0.3636(5) 0.4524(4) 0.4211(2) Uani 0.0559(12) 2 1 d
C8 C -0.1903(4) 0.4830(3) 0.40821(18) Uani 0.0474(10) 2 1 d
C9 C -0.1049(4) 0.3757(3) 0.38571(17) Uani 0.0424(10) 2 1 d
O2 O 0.0615(3) 0.3915(2) 0.36698(15) Uani 0.0528(8) 2 1 d
C10 C 0.1428(5) 0.5242(4) 0.3586(2) Uani 0.0609(13) 2 1 d
C11 C 0.2312(4) -0.0669(3) 0.36748(19) Uani 0.0448(10) 2 1 d
C12 C 0.3056(4) -0.1627(3) 0.31079(19) Uani 0.0433(10) 2 1 d
C13 C 0.2243(4) -0.2258(3) 0.21989(19) Uani 0.0462(10) 2 1 d
C14 C 0.3051(4) -0.3118(3) 0.1691(2) Uani 0.0511(11) 2 1 d
C15 C 0.4744(4) -0.3360(3) 0.2077(2) Uani 0.0461(11) 2 1 d
C16 C 0.5576(4) -0.2745(3) 0.2975(2) Uani 0.0499(11) 2 1 d
C17 C 0.4726(4) -0.1908(3) 0.3479(2) Uani 0.0486(11) 2 1 d
O3 O 0.5424(3) -0.4199(2) 0.15047(15) Uani 0.0564(8) 2 1 d
C18 C 0.7150(5) -0.4483(4) 0.1853(3) Uani 0.0646(14) 2 1 d
C19 C 0.7695(7) -0.5302(5) 0.1086(3) Uani 0.0829(19) 2 1 d
C20 C -0.2780(4) -0.0249(3) 0.07495(19) Uani 0.0510(11) 2 1 d
C21 C -0.2994(6) -0.1666(4) 0.0555(2) Uani 0.0644(14) 2 1 d
C22 C -0.2817(6) -0.2390(4) -0.0263(2) Uani 0.0685(15) 2 1 d
C23 C -0.2445(5) -0.1712(4) -0.0888(2) Uani 0.0579(12) 2 1 d
C24 C -0.2232(5) -0.0279(4) -0.0677(2) Uani 0.0626(14) 2 1 d
C25 C -0.2384(5) 0.0448(4) 0.0130(2) Uani 0.0608(13) 2 1 d
C26 C -0.2290(8) -0.2511(6) -0.1770(3) Uani 0.0865(19) 2 1 d
H5 H -0.424478 0.117849 0.393 Uiso 0.0657 2 1 d
H6 H -0.574896 0.299071 0.422851 Uiso 0.0728 2 1 d
H7 H -0.42292 0.52706 0.435111 Uiso 0.067 2 1 d
H8 H -0.12913 0.578107 0.414773 Uiso 0.0569 2 1 d
H13 H 0.109765 -0.208843 0.192207 Uiso 0.0555 2 1 d
H14 H 0.245292 -0.355514 0.106964 Uiso 0.0613 2 1 d
H16 H 0.673535 -0.289792 0.324792 Uiso 0.0599 2 1 d
H17 H 0.530209 -0.150384 0.410573 Uiso 0.0583 2 1 d
H11 H 0.290983 -0.041326 0.430307 Uiso 0.0538 2 1 d
H181 H 0.702184 -0.502832 0.22711 Uiso 0.0776 2 1 d
H182 H 0.805834 -0.361645 0.213491 Uiso 0.0776 2 1 d
H21 H -0.326512 -0.216061 0.098103 Uiso 0.0773 2 1 d
H22 H -0.295858 -0.338463 -0.039337 Uiso 0.0822 2 1 d
H24 H -0.197193 0.021664 -0.11043 Uiso 0.0751 2 1 d
H25 H -0.221493 0.144558 0.026532 Uiso 0.0729 2 1 d
H1ra H 0.059735 0.540927 0.309927 Uiso 0.075 2 1 d
H2ra H 0.164378 0.598939 0.411656 Uiso 0.075 2 1 d
H3ra H 0.256954 0.519768 0.344002 Uiso 0.075 2 1 d
H1rb H 0.675628 -0.614023 0.076898 Uiso 0.075 2 1 d
H2rb H 0.782621 -0.470502 0.069841 Uiso 0.075 2 1 d
H3rb H 0.883761 -0.554195 0.128136 Uiso 0.075 2 1 d
H1rc H -0.107455 -0.219 -0.18257 Uiso 0.075 2 1 d
H2rc H -0.248928 -0.347498 -0.176203 Uiso 0.075 2 1 d
H3rc H -0.317395 -0.242283 -0.226902 Uiso 0.075 2 1 d

loop_
_atom_site_aniso_label
_atom_site_aniso_type_symbol
_atom_site_aniso_U_11
_atom_site_aniso_U_22
_atom_site_aniso_U_33
_atom_site_aniso_U_12
_atom_site_aniso_U_13
_atom_site_aniso_U_23
Se1 Se 0.0612(3) 0.0841(3) 0.0509(2) 0.0426(2) 0.00414(15) 0.00646(17)
C1 C 0.0446(15) 0.0463(14) 0.0462(14) 0.0134(13) 0.0109(12) 0.0085(12)
N1 N 0.0461(13) 0.0493(13) 0.0453(12) 0.0201(11) 0.0084(10) 0.0078(10)
C2 C 0.0441(15) 0.0391(13) 0.0452(14) 0.0112(12) 0.0087(11) 0.0108(11)
C3 C 0.0461(15) 0.0417(13) 0.0433(14) 0.0116(12) 0.0092(11) 0.0089(11)
O1 O 0.0719(15) 0.0609(12) 0.0470(12) 0.0252(12) 0.0045(10) 0.0037(10)
N2 N 0.0471(13) 0.0409(12) 0.0460(12) 0.0162(11) 0.0109(10) 0.0061(9)
C4 C 0.0433(15) 0.0418(14) 0.0439(14) 0.0144(12) 0.0133(11) 0.0082(11)
C5 C 0.0480(17) 0.0525(17) 0.0611(18) 0.0091(14) 0.0189(14) 0.0083(14)
C6 C 0.0441(17) 0.075(2) 0.0642(19) 0.0180(17) 0.0225(14) 0.0098(16)
C7 C 0.0604(19) 0.0636(19) 0.0523(16) 0.0343(17) 0.0200(14) 0.0124(14)
C8 C 0.0595(18) 0.0435(14) 0.0420(14) 0.0212(14) 0.0108(12) 0.0126(11)
C9 C 0.0407(14) 0.0484(15) 0.0393(13) 0.0136(13) 0.0114(11) 0.0109(11)
O2 O 0.0472(12) 0.0503(11) 0.0646(13) 0.0112(10) 0.0218(10) 0.0171(9)
C10 C 0.054(2) 0.065(2) 0.065(2) 0.0033(17) 0.0172(15) 0.0283(16)
C11 C 0.0466(16) 0.0423(14) 0.0447(14) 0.0117(13) 0.0089(12) 0.0122(11)
C12 C 0.0448(15) 0.0396(13) 0.0478(14) 0.0114(12) 0.0115(11) 0.0162(11)
C13 C 0.0414(15) 0.0493(15) 0.0488(15) 0.0159(13) 0.0069(11) 0.0157(12)
C14 C 0.0492(16) 0.0563(16) 0.0476(15) 0.0188(14) 0.0080(12) 0.0134(13)
C15 C 0.0505(16) 0.0418(14) 0.0548(16) 0.0180(13) 0.0207(13) 0.0184(12)
C16 C 0.0461(16) 0.0515(15) 0.0559(16) 0.0203(14) 0.0079(12) 0.0208(13)
C17 C 0.0508(17) 0.0468(15) 0.0477(15) 0.0180(13) 0.0039(12) 0.0158(12)
O3 O 0.0573(13) 0.0627(12) 0.0576(12) 0.0296(11) 0.0183(10) 0.0179(10)
C18 C 0.060(2) 0.075(2) 0.071(2) 0.0356(19) 0.0205(16) 0.0259(17)
C19 C 0.083(3) 0.089(3) 0.094(3) 0.054(2) 0.034(2) 0.023(2)
C20 C 0.0441(16) 0.0596(17) 0.0445(15) 0.0167(14) 0.0031(12) 0.0095(13)
C21 C 0.087(3) 0.0550(18) 0.0533(18) 0.0151(18) 0.0211(17) 0.0186(14)
C22 C 0.091(3) 0.0513(18) 0.0594(19) 0.0133(19) 0.0201(18) 0.0102(15)
C23 C 0.0501(18) 0.070(2) 0.0478(16) 0.0111(16) 0.0085(13) 0.0112(14)
C24 C 0.066(2) 0.071(2) 0.0558(18) 0.0165(18) 0.0139(15) 0.0300(16)
C25 C 0.063(2) 0.0544(17) 0.0643(20) 0.0186(16) 0.0072(15) 0.0200(15)
C26 C 0.093(3) 0.103(3) 0.057(2) 0.015(3) 0.027(2) 0.008(2)

loop_
_atom_type_symbol
_atom_type_scat_dispersion_real
_atom_type_scat_dispersion_imag
_atom_type_scat_source
_atom_type_scat_versus_stol_list
C 0.018 0.009 'International Tables Vol C Tables  4.2.6.8 and 6.1.1.1'
;
 stol     0.00    0.05    0.10    0.15    0.20    0.25    0.30    0.35    0.40  
  f      6.000   5.749   5.107   4.311   3.560   2.949   2.494   2.171   1.948  
 stol     0.45    0.50    0.55    0.60    0.65    0.70    0.75    0.80    0.85  
  f      1.794   1.685   1.603   1.537   1.479   1.426   1.374   1.322   1.271  
 stol     0.90    0.95    1.00    1.05    1.10    1.15    1.20    1.25    1.30  
  f      1.219   1.166   1.114   1.063   1.012   0.962   0.914   0.867   0.822  
 stol     1.35    1.40    1.45    1.50    1.55    1.60    1.65    1.70    1.75  
  f      0.778   0.736   0.697   0.659   0.622   0.588   0.556   0.525   0.495  
 stol     1.80    1.85    1.90    1.95    2.00    2.05    2.10    2.15    2.20  
  f      0.468   0.442   0.418   0.395   0.373   0.353   0.334   0.316   0.299  
 stol     2.25    2.30    2.35    2.40    2.45    2.50    2.55    2.60    2.65  
  f      0.283   0.268   0.254   0.241   0.228   0.216   0.205   0.195   0.185  
 stol     2.70    2.75    2.80    2.85    2.90    2.95    3.00    3.05    3.10  
  f      0.176   0.167   0.159   0.151   0.144   0.137   0.130   0.124   0.118  
 stol     3.15    3.20    3.25    3.30    3.35    3.40    3.45    3.50    3.55  
  f      0.113   0.107   0.102   0.098   0.093   0.089   0.085   0.081   0.078  
 stol     3.60    3.65    3.70    3.75    3.80    3.85    3.90    3.95    4.00  
  f      0.074   0.071   0.068   0.065   0.063   0.060   0.058   0.055   0.053  
 stol     4.05    4.10    4.15    4.20    4.25    4.30    4.35    4.40    4.45  
  f      0.051   0.049   0.047   0.045   0.043   0.041   0.040   0.038   0.037  
 stol     4.50    4.55    4.60    4.65    4.70    4.75    4.80    4.85    4.90  
  f      0.035   0.034   0.033   0.032   0.031   0.030   0.029   0.028   0.027  
 stol     4.95    5.00    5.05    5.10    5.15    5.20    5.25    5.30    5.35  
  f      0.026   0.025   0.024   0.023   0.023   0.022   0.022   0.021   0.020  
 stol     5.40    5.45    5.50    5.55    5.60    5.65    5.70    5.75    5.80  
  f      0.020   0.019   0.019   0.018   0.018   0.017   0.016   0.016   0.015  
;
H 0.000 0.000 'International Tables Vol C Tables  4.2.6.8 and 6.1.1.1'
;
 stol     0.00    0.05    0.10    0.15    0.20    0.25    0.30    0.35    0.40  
  f      1.000   0.960   0.854   0.713   0.568   0.438   0.331   0.248   0.184  
 stol     0.45    0.50    0.55    0.60    0.65    0.70    0.75    0.80    0.85  
  f      0.138   0.103   0.078   0.060   0.046   0.036   0.028   0.022   0.018  
 stol     0.90    0.95    1.00    1.05    1.10    1.15    1.20    1.25    1.30  
  f      0.014   0.011   0.009   0.007   0.006   0.005   0.004   0.004   0.003  
 stol     1.35    1.40    1.45    1.50    1.55    1.60    1.65    1.70    1.75  
  f      0.003   0.002   0.002   0.002   0.002   0.002   0.001   0.001   0.000  
 stol     1.80    1.85    1.90    1.95    2.00    2.05    2.10    2.15    2.20  
  f      0.000   0.000   0.000   0.000   0.000   0.000   0.000   0.000   0.000  
 stol     2.25    2.30    2.35    2.40    2.45    2.50    2.55    2.60    2.65  
  f      0.000   0.000   0.000   0.000   0.000   0.000   0.000   0.000   0.000  
 stol     2.70    2.75    2.80    2.85    2.90    2.95    3.00    3.05    3.10  
  f      0.000   0.000   0.000   0.000   0.000   0.000   0.000   0.000   0.000  
 stol     3.15    3.20    3.25    3.30    3.35    3.40    3.45    3.50    3.55  
  f      0.000   0.000   0.000   0.000   0.000   0.000   0.000   0.000   0.000  
 stol     3.60    3.65    3.70    3.75    3.80    3.85    3.90    3.95    4.00  
  f      0.000   0.000   0.000   0.000   0.000   0.000   0.000   0.000   0.000  
 stol     4.05    4.10    4.15    4.20    4.25    4.30    4.35    4.40    4.45  
  f      0.000   0.000   0.000   0.000   0.000   0.000   0.000   0.000   0.000  
 stol     4.50    4.55    4.60    4.65    4.70    4.75    4.80    4.85    4.90  
  f      0.000   0.000   0.000   0.000   0.000   0.000   0.000   0.000   0.000  
 stol     4.95    5.00    5.05    5.10    5.15    5.20    5.25    5.30    5.35  
  f      0.000   0.000   0.000   0.000   0.000   0.000   0.000   0.000   0.000  
 stol     5.40    5.45    5.50    5.55    5.60    5.65    5.70    5.75    5.80  
  f      0.000   0.000   0.000   0.000   0.000   0.000   0.000   0.000   0.000  
;
N 0.031 0.018 'International Tables Vol C Tables  4.2.6.8 and 6.1.1.1'
;
 stol     0.00    0.05    0.10    0.15    0.20    0.25    0.30    0.35    0.40  
  f      7.000   6.776   6.180   5.385   4.563   3.825   3.219   2.747   2.393  
 stol     0.45    0.50    0.55    0.60    0.65    0.70    0.75    0.80    0.85  
  f      2.132   1.942   1.802   1.697   1.616   1.551   1.496   1.445   1.398  
 stol     0.90    0.95    1.00    1.05    1.10    1.15    1.20    1.25    1.30  
  f      1.353   1.309   1.265   1.221   1.177   1.133   1.090   1.047   1.004  
 stol     1.35    1.40    1.45    1.50    1.55    1.60    1.65    1.70    1.75  
  f      0.962   0.921   0.882   0.843   0.805   0.769   0.734   0.700   0.667  
 stol     1.80    1.85    1.90    1.95    2.00    2.05    2.10    2.15    2.20  
  f      0.636   0.606   0.578   0.551   0.525   0.500   0.477   0.454   0.433  
 stol     2.25    2.30    2.35    2.40    2.45    2.50    2.55    2.60    2.65  
  f      0.412   0.393   0.374   0.357   0.340   0.324   0.309   0.295   0.282  
 stol     2.70    2.75    2.80    2.85    2.90    2.95    3.00    3.05    3.10  
  f      0.269   0.257   0.245   0.234   0.223   0.213   0.204   0.195   0.187  
 stol     3.15    3.20    3.25    3.30    3.35    3.40    3.45    3.50    3.55  
  f      0.179   0.171   0.164   0.157   0.150   0.144   0.138   0.132   0.127  
 stol     3.60    3.65    3.70    3.75    3.80    3.85    3.90    3.95    4.00  
  f      0.122   0.117   0.112   0.108   0.103   0.099   0.095   0.092   0.088  
 stol     4.05    4.10    4.15    4.20    4.25    4.30    4.35    4.40    4.45  
  f      0.085   0.081   0.078   0.075   0.072   0.070   0.067   0.064   0.062  
 stol     4.50    4.55    4.60    4.65    4.70    4.75    4.80    4.85    4.90  
  f      0.060   0.058   0.056   0.054   0.052   0.050   0.049   0.047   0.046  
 stol     4.95    5.00    5.05    5.10    5.15    5.20    5.25    5.30    5.35  
  f      0.044   0.043   0.042   0.041   0.039   0.038   0.037   0.036   0.035  
 stol     5.40    5.45    5.50    5.55    5.60    5.65    5.70    5.75    5.80  
  f      0.034   0.033   0.032   0.031   0.031   0.030   0.029   0.028   0.027  
;
O 0.049 0.032 'International Tables Vol C Tables  4.2.6.8 and 6.1.1.1'
;
 stol     0.00    0.05    0.10    0.15    0.20    0.25    0.30    0.35    0.40  
  f      8.000   7.798   7.245   6.472   5.623   4.808   4.089   3.489   3.006  
 stol     0.45    0.50    0.55    0.60    0.65    0.70    0.75    0.80    0.85  
  f      2.629   2.338   2.115   1.946   1.816   1.714   1.635   1.568   1.512  
 stol     0.90    0.95    1.00    1.05    1.10    1.15    1.20    1.25    1.30  
  f      1.463   1.419   1.377   1.337   1.298   1.259   1.221   1.183   1.145  
 stol     1.35    1.40    1.45    1.50    1.55    1.60    1.65    1.70    1.75  
  f      1.107   1.070   1.033   0.997   0.961   0.926   0.891   0.857   0.824  
 stol     1.80    1.85    1.90    1.95    2.00    2.05    2.10    2.15    2.20  
  f      0.792   0.761   0.731   0.702   0.674   0.647   0.620   0.595   0.570  
 stol     2.25    2.30    2.35    2.40    2.45    2.50    2.55    2.60    2.65  
  f      0.547   0.524   0.503   0.482   0.462   0.443   0.425   0.407   0.391  
 stol     2.70    2.75    2.80    2.85    2.90    2.95    3.00    3.05    3.10  
  f      0.375   0.359   0.345   0.331   0.317   0.304   0.292   0.280   0.269  
 stol     3.15    3.20    3.25    3.30    3.35    3.40    3.45    3.50    3.55  
  f      0.259   0.249   0.239   0.230   0.221   0.212   0.204   0.196   0.189  
 stol     3.60    3.65    3.70    3.75    3.80    3.85    3.90    3.95    4.00  
  f      0.182   0.175   0.168   0.162   0.156   0.150   0.145   0.139   0.134  
 stol     4.05    4.10    4.15    4.20    4.25    4.30    4.35    4.40    4.45  
  f      0.129   0.124   0.120   0.115   0.111   0.107   0.103   0.100   0.096  
 stol     4.50    4.55    4.60    4.65    4.70    4.75    4.80    4.85    4.90  
  f      0.093   0.090   0.087   0.084   0.081   0.079   0.076   0.073   0.071  
 stol     4.95    5.00    5.05    5.10    5.15    5.20    5.25    5.30    5.35  
  f      0.069   0.067   0.065   0.063   0.061   0.060   0.058   0.056   0.055  
 stol     5.40    5.45    5.50    5.55    5.60    5.65    5.70    5.75    5.80  
  f      0.053   0.052   0.050   0.049   0.048   0.046   0.045   0.044   0.042  
;
Se -0.794 1.137 'International Tables Vol C Tables  4.2.6.8 and 6.1.1.1'
;
 stol     0.00    0.05    0.10    0.15    0.20    0.25    0.30    0.35    0.40  
  f     34.000  33.280  31.449  29.175  26.962  25.001  23.288  21.751  20.328  
 stol     0.45    0.50    0.55    0.60    0.65    0.70    0.75    0.80    0.85  
  f     18.977  17.682  16.444  15.269  14.166  13.145  12.208  11.362  10.602  
 stol     0.90    0.95    1.00    1.05    1.10    1.15    1.20    1.25    1.30  
  f      9.928   9.332   8.809   8.352   7.952   7.604   7.299   7.032   6.795  
 stol     1.35    1.40    1.45    1.50    1.55    1.60    1.65    1.70    1.75  
  f      6.585   6.395   6.222   6.063   5.915   5.775   5.641   5.511   5.385  
 stol     1.80    1.85    1.90    1.95    2.00    2.05    2.10    2.15    2.20  
  f      5.262   5.141   5.020   4.901   4.782   4.662   4.543   4.426   4.311  
 stol     2.25    2.30    2.35    2.40    2.45    2.50    2.55    2.60    2.65  
  f      4.198   4.086   3.976   3.868   3.762   3.658   3.553   3.451   3.352  
 stol     2.70    2.75    2.80    2.85    2.90    2.95    3.00    3.05    3.10  
  f      3.257   3.164   3.075   2.988   2.904   2.823   2.745   2.669   2.595  
 stol     3.15    3.20    3.25    3.30    3.35    3.40    3.45    3.50    3.55  
  f      2.525   2.458   2.393   2.331   2.271   2.214   2.160   2.108   2.059  
 stol     3.60    3.65    3.70    3.75    3.80    3.85    3.90    3.95    4.00  
  f      2.013   1.968   1.925   1.884   1.844   1.807   1.770   1.736   1.703  
 stol     4.05    4.10    4.15    4.20    4.25    4.30    4.35    4.40    4.45  
  f      1.671   1.641   1.613   1.585   1.559   1.535   1.511   1.489   1.467  
 stol     4.50    4.55    4.60    4.65    4.70    4.75    4.80    4.85    4.90  
  f      1.447   1.428   1.410   1.392   1.376   1.360   1.345   1.331   1.317  
 stol     4.95    5.00    5.05    5.10    5.15    5.20    5.25    5.30    5.35  
  f      1.304   1.292   1.280   1.269   1.258   1.247   1.237   1.227   1.218  
 stol     5.40    5.45    5.50    5.55    5.60    5.65    5.70    5.75    5.80  
  f      1.208   1.199   1.190   1.181   1.171   1.162   1.153   1.143   1.134  
;

loop_
_geom_angle_atom_site_label_1
_geom_angle_atom_site_label_2
_geom_angle_atom_site_label_3
_geom_angle
_geom_angle_publ_flag
C1 Se1 C20 99.90(14) yes
N1 C1 N2 115.4(3) yes
C1 N1 C2 104.9(2) yes
N1 C2 C3 109.6(3) yes
N1 C2 C11 127.7(3) yes
C3 C2 C11 122.6(2) yes
C2 C3 O1 131.3(3) yes
C2 C3 N2 102.5(2) yes
O1 C3 N2 126.2(3) yes
C1 N2 C3 107.5(3) yes
C1 N2 C4 124.6(2) yes
C3 N2 C4 126.8(2) yes
N2 C4 C5 120.6(3) yes
N2 C4 C9 118.7(3) yes
C5 C4 C9 120.6(3) yes
C4 C5 C6 120.4(3) yes
C4 C5 H5 119.8(3) yes
C6 C5 H5 119.8(4) yes
C5 C6 C7 118.6(3) yes
C5 C6 H6 120.7(4) yes
C7 C6 H6 120.7(4) yes
C6 C7 C8 121.9(3) yes
C6 C7 H7 119.0(4) yes
C8 C7 H7 119.0(3) yes
C7 C8 C9 119.7(3) yes
C7 C8 H8 120.2(3) yes
C9 C8 H8 120.2(3) yes
C4 C9 C8 118.8(3) yes
C4 C9 O2 116.0(3) yes
C8 C9 O2 125.3(3) yes
C9 O2 C10 117.3(3) yes
O2 C10 H1ra 106.5(3) yes
O2 C10 H2ra 113.4(4) yes
O2 C10 H3ra 108.4(3) yes
H1ra C10 H2ra 109.5(4) yes
H1ra C10 H3ra 109.5(4) yes
H2ra C10 H3ra 109.5(3) yes
C2 C11 C12 129.0(3) yes
C2 C11 H11 115.5(3) yes
C12 C11 H11 115.5(3) yes
C11 C12 C13 124.1(3) yes
C11 C12 C17 118.8(2) yes
C13 C12 C17 117.1(3) yes
C12 C13 C14 121.3(3) yes
C12 C13 H13 119.4(3) yes
C14 C13 H13 119.4(3) yes
C13 C14 C15 120.4(3) yes
C13 C14 H14 119.8(3) yes
C15 C14 H14 119.8(3) yes
C14 C15 C16 119.3(3) yes
C14 C15 O3 115.0(2) yes
C16 C15 O3 125.7(3) yes
C15 C16 C17 119.5(3) yes
C15 C16 H16 120.3(3) yes
C17 C16 H16 120.3(3) yes
C12 C17 C16 122.4(3) yes
C12 C17 H17 118.8(3) yes
C16 C17 H17 118.8(3) yes
C15 O3 C18 117.9(2) yes
O3 C18 C19 108.0(3) yes
O3 C18 H181 109.5(4) yes
O3 C18 H182 109.5(4) yes
C19 C18 H181 109.5(4) yes
C19 C18 H182 109.5(4) yes
H181 C18 H182 110.9(3) yes
C18 C19 H1rb 110.6(5) yes
C18 C19 H2rb 105.9(5) yes
C18 C19 H3rb 111.8(4) yes
H1rb C19 H2rb 109.5(4) yes
H1rb C19 H3rb 109.5(5) yes
H2rb C19 H3rb 109.5(5) yes
C21 C20 C25 119.4(3) yes
C20 C21 C22 119.7(4) yes
C20 C21 H21 120.1(4) yes
C22 C21 H21 120.1(3) yes
C21 C22 C23 121.4(3) yes
C21 C22 H22 119.3(4) yes
C23 C22 H22 119.3(4) yes
C22 C23 C24 117.9(3) yes
C22 C23 C26 120.7(4) yes
C24 C23 C26 121.4(4) yes
C23 C24 C25 121.2(4) yes
C23 C24 H24 119.4(4) yes
C25 C24 H24 119.4(4) yes
C20 C25 C24 120.3(3) yes
C20 C25 H25 119.9(3) yes
C24 C25 H25 119.9(4) yes
C23 C26 H1rc 109.1(3) yes
C23 C26 H2rc 106.3(4) yes
C23 C26 H3rc 112.9(5) yes
H1rc C26 H2rc 109.5(6) yes
H1rc C26 H3rc 109.5(5) yes
H2rc C26 H3rc 109.5(4) yes

loop_
_geom_bond_atom_site_label_1
_geom_bond_atom_site_label_2
_geom_bond_distance
_geom_bond_publ_flag
Se1 C1 1.891(3) yes
Se1 C20 1.916(3) yes
C1 N1 1.290(4) yes
C1 N2 1.386(4) yes
N1 C2 1.409(4) yes
C2 C3 1.487(4) yes
C2 C11 1.345(5) yes
C3 O1 1.212(3) yes
C3 N2 1.398(4) yes
N2 C4 1.430(4) yes
C4 C5 1.381(5) yes
C4 C9 1.391(4) yes
C5 C6 1.386(6) yes
C5 H5 0.960(3) yes
C6 C7 1.369(5) yes
C6 H6 0.960(4) yes
C7 C8 1.380(5) yes
C7 H7 0.960(4) yes
C8 C9 1.387(5) yes
C8 H8 0.960(3) yes
C9 O2 1.362(4) yes
O2 C10 1.417(5) yes
C10 H1ra 0.960(4) yes
C10 H2ra 0.960(3) yes
C10 H3ra 0.960(4) yes
C11 C12 1.454(4) yes
C11 H11 0.960(3) yes
C12 C13 1.395(4) yes
C12 C17 1.400(5) yes
C13 C14 1.376(5) yes
C13 H13 0.960(3) yes
C14 C15 1.405(5) yes
C14 H14 0.960(3) yes
C15 C16 1.380(4) yes
C15 O3 1.358(4) yes
C16 C17 1.382(5) yes
C16 H16 0.960(3) yes
C17 H17 0.960(3) yes
O3 C18 1.431(5) yes
C18 C19 1.498(7) yes
C18 H181 0.960(5) yes
C18 H182 0.960(3) yes
C19 H1rb 0.960(4) yes
C19 H2rb 0.960(6) yes
C19 H3rb 0.960(5) yes
C20 C21 1.366(5) yes
C20 C25 1.382(5) yes
C21 C22 1.391(5) yes
C21 H21 0.960(4) yes
C22 C23 1.372(6) yes
C22 H22 0.960(4) yes
C23 C24 1.380(5) yes
C23 C26 1.496(6) yes
C24 C25 1.370(5) yes
C24 H24 0.960(4) yes
C25 H25 0.960(4) yes
C26 H1rc 0.960(6) yes
C26 H2rc 0.960(6) yes
C26 H3rc 0.960(5) yes
